data_1001601
loop_
_publ_author_name
'Barbey, L'
'Domenges, B'
'Nguyen, N'
'Raveau, B'

_publ_section_title
;
Eu~2.5~Ba~2.5~Co~2~Cu~3~O~12~, an intergrowth of the "112" and "123"
structures
;
_journal_coden_ASTM JSSCBI
_journal_name_full 'Journal of Solid State Chemistry'
_journal_page_first 238
_journal_page_last 246
_journal_paper_doi 10.1006/jssc.1994.1223
_journal_volume 111
_journal_year 1994
_chemical_formula_structural 'Eu2.5 Ba2.5 Co2 Cu3 O12'
_chemical_formula_sum 'Ba2.5 Co2 Cu3 Eu2.5 O12'
_chemical_name_systematic
;
Europium barium cobalt copper oxide (2.5/2.5/2/3/12)
;
_space_group_IT_number 123
_symmetry_cell_setting tetragonal
_symmetry_Int_Tables_number 123
_symmetry_space_group_name_Hall '-P 4 2'
_symmetry_space_group_name_H-M 'P 4/m m m'
_cell_angle_alpha 90
_cell_angle_beta 90
_cell_angle_gamma 90
_cell_formula_units_Z 1
_cell_length_a 3.8935(2)
_cell_length_b 3.8935(2)
_cell_length_c 19.08499(200)
_cell_volume 289.3
_refine_ls_R_factor_all 0.072
_cod_database_code 1001601

loop_
_symmetry_equiv_pos_as_xyz
x,y,z
-x,-y,z
-x,y,z
x,-y,z
-y,x,z
y,-x,z
y,x,z
-y,-x,z
-x,-y,-z
x,y,-z
x,-y,-z
-x,y,-z
y,-x,-z
-y,x,-z
-y,-x,-z
y,x,-z

loop_
_atom_site_label
_atom_site_type_symbol
_atom_site_symmetry_multiplicity
_atom_site_Wyckoff_symbol
_atom_site_fract_x
_atom_site_fract_y
_atom_site_fract_z
_atom_site_occupancy
_atom_site_attached_hydrogens
_atom_site_calc_flag
Eu1 Eu3+ 2 h 0.5 0.5 0.1996(6) 1. 0 d
Ba1 Ba2+ 1 c 0.5 0.5 0. 1. 0 d
Eu2 Eu3+ 2 h 0.5 0.5 0.3892(3) 0.25 0 d
Ba2 Ba2+ 2 h 0.5 0.5 0.3892(3) 0.75 0 d
Cu1 Cu2+ 1 b 0. 0. 0.5 0.333 0 d
Co1 Co2+ 1 b 0. 0. 0.5 0.667 0 d
Cu2 Cu2+ 2 g 0. 0. 0.2934(9) 1. 0 d
Cu3 Cu2+ 2 g 0. 0. 0.1077(8) 0.333 0 d
Co2 Co2+ 2 g 0. 0. 0.1077(8) 0.667 0 d
O1 O2- 1 a 0. 0. 0. 1. 0 d
O2 O2- 4 i 0.5 0. 0.122 1. 0 d
O3 O2- 4 i 0.5 0. 0.277 1. 0 d
O4 O2- 2 g 0. 0. 0.407 1. 0 d
O5 O2- 2 e 0.5 0. 0.5 0.5 0 d

loop_
_atom_type_symbol
_atom_type_oxidation_number
Eu3+ 3.000
Ba2+ 2.000
Cu2+ 2.500
Co2+ 2.000
O2- -2.000
